data_2012644
loop_
_publ_author_name
'Rabis, Annegrit'
'Ziemer, Burkhard'
'Wulff-Molder, Dirk'
'Meisel, Manfred'
'Beck, Sebastian'

_publ_section_title
;
 Triorganophosphine--dithiomonometaphosphoryl halides
;
_journal_issue 4
_journal_name_full 'Acta Crystallographica Section C'
_journal_page_first o247
_journal_page_last o250
_journal_paper_doi 10.1107/S0108270102004080
_journal_volume 58
_journal_year 2002
_chemical_formula_moiety 'C14 H15 Cl P2 S2'
_chemical_formula_sum 'C14 H15 Cl P2 S2'
_chemical_formula_weight 344.77
_chemical_name_systematic
;
Diphenylmonoethylphosphine-dithiomonometaphosphoryl chloride
;
_space_group_IT_number 14
_symmetry_cell_setting monoclinic
_symmetry_space_group_name_Hall '-P 2yn'
_symmetry_space_group_name_H-M 'P 1 21/n 1'
_atom_sites_solution_hydrogens geom
_atom_sites_solution_primary direct
_atom_sites_solution_secondary difmap
_audit_creation_method SHELXL97
_cell_angle_alpha 90
_cell_angle_beta 117.110(10)
_cell_angle_gamma 90
_cell_formula_units_Z 4
_cell_length_a 13.2040(10)
_cell_length_b 9.6940(10)
_cell_length_c 13.6550(10)
_cell_measurement_reflns_used 5000
_cell_measurement_temperature 190(2)
_cell_measurement_theta_max 28.3
_cell_measurement_theta_min 6.9
_cell_volume 1555.8(3)
_computing_cell_refinement IPDS
_computing_data_collection 'IPDS (Stoe & Cie, 1996)'
_computing_data_reduction IPDS
_computing_molecular_graphics 'DIAMOND (Brandenburg, 1996)'
_computing_publication_material SHELXL97
_computing_structure_refinement 'SHELXL97 (Sheldrick, 1997)'
_computing_structure_solution 'SHELXS97 (Sheldrick, 1990)'
_diffrn_ambient_temperature 190(2)
_diffrn_detector_area_resol_mean 6.667
_diffrn_measured_fraction_theta_full 0.981
_diffrn_measured_fraction_theta_max 0.981
_diffrn_measurement_device 'Stoe IPDS'
_diffrn_measurement_method \f
_diffrn_radiation_monochromator 'planar graphite'
_diffrn_radiation_source 'fine-focus sealed X-ray tube'
_diffrn_radiation_type MoK\a
_diffrn_radiation_wavelength 0.71073
_diffrn_reflns_av_R_equivalents 0.043
_diffrn_reflns_av_sigmaI/netI 0.022
_diffrn_reflns_limit_h_max 15
_diffrn_reflns_limit_h_min -17
_diffrn_reflns_limit_k_max 12
_diffrn_reflns_limit_k_min -12
_diffrn_reflns_limit_l_max 17
_diffrn_reflns_limit_l_min -17
_diffrn_reflns_number 18747
_diffrn_reflns_theta_full 28.09
_diffrn_reflns_theta_max 28.09
_diffrn_reflns_theta_min 2.69
_diffrn_standards_decay_% 0.0
_diffrn_standards_interval_count 0
_diffrn_standards_interval_time 0
_diffrn_standards_number 0
_exptl_absorpt_coefficient_mu 0.702
_exptl_absorpt_correction_T_max 0.875
_exptl_absorpt_correction_T_min 0.659
_exptl_absorpt_correction_type refdelf
_exptl_absorpt_process_details '(ABSCOR; Stoe & Cie, 1996)'
_exptl_crystal_colour colourless
_exptl_crystal_density_diffrn 1.472
_exptl_crystal_density_meas ?
_exptl_crystal_density_method 'not measured'
_exptl_crystal_description prismatic
_exptl_crystal_F_000 712
_exptl_crystal_size_max 0.57
_exptl_crystal_size_mid 0.38
_exptl_crystal_size_min 0.19
_refine_diff_density_max 0.41
_refine_diff_density_min -0.37
_refine_ls_extinction_method none
_refine_ls_goodness_of_fit_ref 1.067
_refine_ls_hydrogen_treatment constr
_refine_ls_matrix_type full
_refine_ls_number_parameters 172
_refine_ls_number_reflns 3738
_refine_ls_number_restraints 0
_refine_ls_restrained_S_all 1.043
_refine_ls_R_factor_all 0.030
_refine_ls_R_factor_gt 0.028
_refine_ls_shift/su_max 0.002
_refine_ls_shift/su_mean 0.000
_refine_ls_structure_factor_coef Fsqd
_refine_ls_weighting_details 'w = 1/[\s^2^(Fo^2^)+(0.0507P)^2^+0.4476P] where P=(Fo^2^+2Fc^2^)/3'
_refine_ls_weighting_scheme calc
_refine_ls_wR_factor_gt 0.080
_refine_ls_wR_factor_ref 0.081
_reflns_number_gt 3485
_reflns_number_total 3738
_reflns_threshold_expression I>2\s(I)
_cod_data_source_file ln1136.cif
_cod_data_source_block I
_cod_depositor_comments
;
The following automatic conversions were performed:
'_symmetry_cell_setting' value 'Monoclinic' changed to 'monoclinic'
according to '/home/saulius/struct/CIF-dictionaries/cif_core.dic'
dictionary named 'cif_core.dic' version 2.4.1 from 2010-06-29.

Automatic conversion script
Id: cif_fix_enum 1527 2010-12-29 10:47:43Z saulius 

The following automatic conversions were performed:

'_symmetry_cell_setting' value 'Monoclinic' changed to 'monoclinic'
according to /home/saulius/struct/CIF-dictionaries/cif_core.dic
dictionary named 'cif_core.dic' version 2.4.1 from 2010-06-29.

Automatic conversion script
Id: cif_fix_values 1715 2011-07-08 13:25:40Z adriana 

The following automatic conversions were performed:

'_exptl_crystal_density_meas' value 'not measured' was changed to '?'
- the value is perceived as not measured.

Automatic conversion script
Id: cif_fix_values 3008 2015-01-20 13:52:24Z robertas 
;
_cod_original_sg_symbol_H-M 'P 21/n'
_cod_database_code 2012644
_cod_database_fobs_code 2012644

loop_
_symmetry_equiv_pos_as_xyz
'x, y, z'
'x+1/2, -y+1/2, z+1/2'
'-x, -y, -z'
'-x-1/2, y-1/2, -z-1/2'

loop_
_atom_site_aniso_label
_atom_site_aniso_U_11
_atom_site_aniso_U_22
_atom_site_aniso_U_33
_atom_site_aniso_U_12
_atom_site_aniso_U_13
_atom_site_aniso_U_23
P1 0.01792(15) 0.0192(2) 0.0192(2) 0.00010(10) 0.00992(12) -0.00047(11)
C11 0.0277(6) 0.0260(6) 0.0250(6) -0.0018(5) 0.0144(5) -0.0059(5)
C21 0.0299(6) 0.0394(8) 0.0309(7) 0.0020(6) 0.0198(6) -0.0027(6)
C12 0.0182(5) 0.0210(5) 0.0212(5) -0.0002(4) 0.0097(4) 0.0006(4)
C22 0.0225(6) 0.0283(6) 0.0206(6) -0.0005(5) 0.0092(5) 0.0012(5)
C32 0.0280(6) 0.0325(7) 0.0256(6) 0.0015(5) 0.0112(5) 0.0079(5)
C42 0.0274(6) 0.0233(6) 0.0366(7) 0.0026(5) 0.0141(5) 0.0063(5)
C52 0.0348(7) 0.0238(6) 0.0312(7) 0.0024(5) 0.0165(6) -0.0018(5)
C62 0.0307(6) 0.0247(6) 0.0233(6) 0.0029(5) 0.0140(5) 0.0010(5)
C13 0.0206(5) 0.0231(6) 0.0225(6) -0.0022(4) 0.0115(4) -0.0007(5)
C23 0.0262(6) 0.0234(6) 0.0361(7) -0.0004(5) 0.0154(5) 0.0009(5)
C33 0.0317(7) 0.0273(7) 0.0352(7) -0.0058(5) 0.0150(6) 0.0043(6)
C43 0.0271(6) 0.0395(8) 0.0282(7) -0.0086(6) 0.0161(5) -0.0011(6)
C53 0.0246(6) 0.0355(7) 0.0336(7) -0.0008(5) 0.0175(5) -0.0028(6)
C63 0.0230(6) 0.0251(6) 0.0301(6) 0.0004(5) 0.0145(5) -0.0006(5)
P2 0.0219(2) 0.0232(2) 0.0205(2) 0.00246(11) 0.00795(12) 0.00144(11)
Cl2 0.0459(2) 0.0393(2) 0.0236(2) 0.00746(15) 0.01980(15) 0.00098(13)
S12 0.0257(2) 0.0314(2) 0.0414(2) -0.00534(13) 0.00848(15) 0.00362(15)
S22 0.0319(2) 0.0238(2) 0.0395(2) 0.00751(12) 0.01640(15) 0.00435(14)

loop_
_atom_site_label
_atom_site_fract_x
_atom_site_fract_y
_atom_site_fract_z
_atom_site_U_iso_or_equiv
_atom_site_thermal_displace_type
_atom_site_calc_flag
_atom_site_refinement_flags
_atom_site_occupancy
_atom_site_disorder_group
_atom_site_type_symbol
P1 0.57851(2) 0.33775(3) 0.80861(2) 0.01820(9) Uani d . 1 . P
C11 0.59187(11) 0.24627(14) 0.69960(11) 0.0253(3) Uani d . 1 . C
H11A 0.59616 0.14616 0.71535 0.030 Uiso calc R 1 . H
H11B 0.52231 0.26257 0.62973 0.030 Uiso calc R 1 . H
C21 0.69530(12) 0.2873(2) 0.68391(12) 0.0311(3) Uani d . 1 . C
H21A 0.69630 0.2333 0.62367 0.037 Uiso calc R 1 . H
H21B 0.76496 0.2691 0.75189 0.037 Uiso calc R 1 . H
H21C 0.69098 0.3858 0.66612 0.037 Uiso calc R 1 . H
C12 0.55253(10) 0.51783(13) 0.77587(10) 0.0198(2) Uani d . 1 . C
C22 0.52019(10) 0.56438(14) 0.66855(10) 0.0241(2) Uani d . 1 . C
H22 0.51341 0.50105 0.61279 0.029 Uiso calc R 1 . H
C32 0.49810(12) 0.7036(2) 0.64411(12) 0.0291(3) Uani d . 1 . C
H32 0.47656 0.7356 0.57152 0.035 Uiso calc R 1 . H
C42 0.50735(12) 0.79576(14) 0.72500(13) 0.0293(3) Uani d . 1 . C
H42 0.49124 0.89068 0.70756 0.035 Uiso calc R 1 . H
C52 0.54016(12) 0.75017(15) 0.83193(12) 0.0294(3) Uani d . 1 . C
H52 0.54697 0.81406 0.88735 0.035 Uiso calc R 1 . H
C62 0.56288(11) 0.61172(14) 0.85752(11) 0.0256(3) Uani d . 1 . C
H62 0.58547 0.58063 0.93053 0.031 Uiso calc R 1 . H
C13 0.46268(10) 0.26518(13) 0.82703(10) 0.0215(2) Uani d . 1 . C
C23 0.46365(12) 0.12464(14) 0.85078(12) 0.0281(3) Uani d . 1 . C
H23 0.52279 0.06686 0.85303 0.034 Uiso calc R 1 . H
C33 0.37785(12) 0.0700(2) 0.87103(12) 0.0315(3) Uani d . 1 . C
H33 0.37799 -0.0255 0.88671 0.038 Uiso calc R 1 . H
C43 0.29182(12) 0.1546(2) 0.86842(12) 0.0303(3) Uani d . 1 . C
H43 0.23350 0.1169 0.88278 0.036 Uiso calc R 1 . H
C53 0.29073(11) 0.2935(2) 0.84498(12) 0.0296(3) Uani d . 1 . C
H53 0.23177 0.3510 0.84350 0.036 Uiso calc R 1 . H
C63 0.37566(11) 0.34947(14) 0.82356(11) 0.0251(3) Uani d . 1 . C
H63 0.37431 0.44472 0.80664 0.030 Uiso calc R 1 . H
P2 0.74202(3) 0.30647(4) 0.96374(3) 0.02250(9) Uani d . 1 . P
Cl2 0.67714(3) 0.34038(4) 1.07421(3) 0.03474(10) Uani d . 1 . Cl
S12 0.84799(3) 0.45134(4) 0.97461(3) 0.03541(11) Uani d . 1 . S
S22 0.77716(3) 0.11146(4) 0.96454(3) 0.03167(10) Uani d . 1 . S

loop_
_atom_type_symbol
_atom_type_description
_atom_type_scat_dispersion_real
_atom_type_scat_dispersion_imag
_atom_type_scat_source
C C 0.0033 0.0016 'International Tables Vol C Tables 4.2.6.8 and 6.1.1.4'
H H 0.0000 0.0000 'International Tables Vol C Tables 4.2.6.8 and 6.1.1.4'
P P 0.1023 0.0942 'International Tables Vol C Tables 4.2.6.8 and 6.1.1.4'
S S 0.1246 0.1234 'International Tables Vol C Tables 4.2.6.8 and 6.1.1.4'
Cl Cl 0.1484 0.1585 'International Tables Vol C Tables 4.2.6.8 and 6.1.1.4'

loop_
_geom_angle_atom_site_label_1
_geom_angle_atom_site_label_2
_geom_angle_atom_site_label_3
_geom_angle
_geom_angle_publ_flag
C12 P1 C13 109.64(6) y
C12 P1 C11 110.54(6) y
C13 P1 C11 109.31(6) y
C12 P1 P2 110.95(4) y
C13 P1 P2 109.08(4) y
C11 P1 P2 107.27(5) y
C21 C11 P1 114.59(10) ?
C62 C12 C22 119.82(12) ?
C62 C12 P1 119.77(10) ?
C22 C12 P1 120.40(10) ?
C32 C22 C12 119.66(12) ?
C42 C32 C22 120.25(13) ?
C32 C42 C52 120.31(13) ?
C62 C52 C42 120.03(13) ?
C52 C62 C12 119.92(12) ?
C63 C13 C23 119.97(12) ?
C63 C13 P1 120.37(10) ?
C23 C13 P1 119.58(10) ?
C33 C23 C13 119.71(13) ?
C23 C33 C43 120.16(14) ?
C53 C43 C33 120.20(12) ?
C43 C53 C63 120.27(13) ?
C53 C63 C13 119.69(13) ?
S12 P2 S22 122.76(2) y
S12 P2 Cl2 110.64(2) y
S22 P2 Cl2 109.07(2) y
S12 P2 P1 108.87(2) y
S22 P2 P1 105.08(2) y
Cl2 P2 P1 97.25(2) y
C21 C11 H11A 108.5 ?
P1 C11 H11A 108.6 ?
C21 C11 H11B 108.8 ?
P1 C11 H11B 108.6 ?
H11A C11 H11B 107.6 ?
C11 C21 H21A 109.5 ?
C11 C21 H21B 109.7 ?
H21A C21 H21B 109.4 ?
C11 C21 H21C 109.4 ?
H21A C21 H21C 109.4 ?
H21B C21 H21C 109.4 ?
C32 C22 H22 120.5 ?
C12 C22 H22 119.9 ?
C33 C23 H23 120.0 ?
C13 C23 H23 120.2 ?
C42 C32 H32 119.9 ?
C22 C32 H32 119.5 ?
C23 C33 H33 120.1 ?
C43 C33 H33 119.6 ?
C32 C42 H42 119.8 ?
C52 C42 H42 119.8 ?
C53 C43 H43 119.9 ?
C33 C43 H43 120.3 ?
C62 C52 H52 120.1 ?
C42 C52 H52 120.0 ?
C43 C53 H53 119.9 ?
C63 C53 H53 120.5 ?
C52 C62 H62 119.9 ?
C12 C62 H62 120.3 ?
C53 C63 H63 119.6 ?
C13 C63 H63 120.1 ?

loop_
_geom_bond_atom_site_label_1
_geom_bond_atom_site_label_2
_geom_bond_site_symmetry_2
_geom_bond_distance
_geom_bond_publ_flag
P1 C12 . 1.7958(13) y
P1 C13 . 1.8023(12) y
P1 C11 . 1.8090(13) y
P1 P2 . 2.2522(5) y
C11 C21 . 1.528(2) ?
C12 C62 . 1.397(2) ?
C12 C22 . 1.401(2) ?
C22 C32 . 1.389(2) ?
C32 C42 . 1.382(2) ?
C42 C52 . 1.392(2) ?
C52 C62 . 1.385(2) ?
C13 C63 . 1.393(2) ?
C13 C23 . 1.399(2) ?
C23 C33 . 1.388(2) ?
C33 C43 . 1.388(2) ?
C43 C53 . 1.383(2) ?
C53 C63 . 1.392(2) ?
P2 S12 . 1.9399(5) y
P2 S22 . 1.9454(5) y
P2 Cl2 . 2.0724(5) y
C11 H11A . 0.990 ?
C11 H11B . 0.990 ?
C21 H21A . 0.980 ?
C21 H21B . 0.980 ?
C21 H21C . 0.980 ?
C22 H22 . 0.950 ?
C23 H23 . 0.950 ?
C32 H32 . 0.950 ?
C33 H33 . 0.950 ?
C42 H42 . 0.950 ?
C43 H43 . 0.950 ?
C52 H52 . 0.950 ?
C53 H53 . 0.950 ?
C62 H62 . 0.950 ?
C63 H63 . 0.950 ?
